data_4074927
loop_
_publ_author_name
'Li, Gong-Yong'
'Zhang, Jing'
'Chan, Philip Wai Hong'
'Xu, Zhen-Jiang'
'Zhu, Nianyong'
'Che, Chi-Ming'

_publ_section_title
;
 Enantioselective Intramolecular Cyclopropanation ofcis-Alkenes by Chiral
 Ruthenium(II) Schiff Base Catalysts and Crystal Structures of (Schiff
 base)ruthenium Complexes Containing Carbene, PPh3, and CO Ligands
;
_journal_issue 7
_journal_name_full Organometallics
_journal_page_first 1676
_journal_paper_doi 10.1021/om051009i
_journal_volume 25
_journal_year 2006
_chemical_formula_sum 'C78.5 H73.5 Br8 N8 O8.5 Ru2'
_chemical_formula_weight 2106.37
_chemical_name_systematic
; 
 ? 
;
_space_group_IT_number 2
_symmetry_cell_setting triclinic
_symmetry_space_group_name_Hall '-P 1'
_symmetry_space_group_name_H-M 'P -1'
_atom_sites_solution_hydrogens geom
_atom_sites_solution_primary direct
_atom_sites_solution_secondary difmap
_audit_creation_method SHELXL-97
_cell_angle_alpha 106.689(4)
_cell_angle_beta 99.487(4)
_cell_angle_gamma 91.450(4)
_cell_formula_units_Z 2
_cell_length_a 12.508(2)
_cell_length_b 17.364(3)
_cell_length_c 20.387(4)
_cell_measurement_temperature 294(2)
_cell_volume 4170.9(13)
_computing_structure_refinement 'SHELXL-97 (Sheldrick, 1997)'
_computing_structure_solution 'SHELXS-97 (Sheldrick, 1990)'
_diffrn_ambient_temperature 294(2)
_diffrn_measured_fraction_theta_full 0.997
_diffrn_measured_fraction_theta_max 0.997
_diffrn_radiation_monochromator graphite
_diffrn_radiation_source 'fine-focus sealed tube'
_diffrn_radiation_type MoK\a
_diffrn_radiation_wavelength 0.71073
_diffrn_reflns_av_R_equivalents 0.1690
_diffrn_reflns_av_sigmaI/netI 0.4992
_diffrn_reflns_limit_h_max 12
_diffrn_reflns_limit_h_min -14
_diffrn_reflns_limit_k_max 20
_diffrn_reflns_limit_k_min -20
_diffrn_reflns_limit_l_max 24
_diffrn_reflns_limit_l_min -24
_diffrn_reflns_number 23644
_diffrn_reflns_theta_full 25.00
_diffrn_reflns_theta_max 25.00
_diffrn_reflns_theta_min 1.06
_exptl_absorpt_coefficient_mu 4.251
_exptl_absorpt_correction_T_max 0.5495
_exptl_absorpt_correction_T_min 0.3432
_exptl_crystal_colour Brown
_exptl_crystal_density_diffrn 1.677
_exptl_crystal_density_method 'not measured'
_exptl_crystal_description Prism
_exptl_crystal_F_000 2073
_exptl_crystal_size_max 0.32
_exptl_crystal_size_mid 0.24
_exptl_crystal_size_min 0.16
_refine_diff_density_max 1.782
_refine_diff_density_min -1.140
_refine_diff_density_rms 0.403
_refine_ls_extinction_coef 0.0227(9)
_refine_ls_extinction_expression Fc^*^=kFc[1+0.001xFc^2^\l^3^/sin(2\q)]^-1/4^
_refine_ls_extinction_method SHELXL
_refine_ls_goodness_of_fit_ref 1.130
_refine_ls_hydrogen_treatment mixed
_refine_ls_matrix_type full
_refine_ls_number_parameters 946
_refine_ls_number_reflns 14655
_refine_ls_number_restraints 0
_refine_ls_restrained_S_all 1.130
_refine_ls_R_factor_all 0.3260
_refine_ls_R_factor_gt 0.0979
_refine_ls_shift/su_max 0.084
_refine_ls_shift/su_mean 0.002
_refine_ls_structure_factor_coef Fsqd
_refine_ls_weighting_details 'calc w=1/[\s^2^(Fo^2^)+(0.0600P)^2^+0.0000P] where P=(Fo^2^+2Fc^2^)/3'
_refine_ls_weighting_scheme calc
_refine_ls_wR_factor_gt 0.2122
_refine_ls_wR_factor_ref 0.2906
_reflns_number_gt 3948
_reflns_number_total 14655
_reflns_threshold_expression >2sigma(I)
_cod_data_source_file om051009isi20051122_065014.cif
_cod_data_source_block zj65
_cod_original_cell_volume 4170.9(12)
_cod_original_sg_symbol_H-M P-1
_cod_original_formula_sum 'C78.50 H73.50 Br8 N8 O8.50 Ru2'
_cod_database_code 4074927

loop_
_symmetry_equiv_pos_as_xyz
'x, y, z'
'-x, -y, -z'

loop_
_atom_site_label
_atom_site_type_symbol
_atom_site_fract_x
_atom_site_fract_y
_atom_site_fract_z
_atom_site_U_iso_or_equiv
_atom_site_adp_type
_atom_site_occupancy
_atom_site_symmetry_multiplicity
_atom_site_calc_flag
_atom_site_refinement_flags
_atom_site_disorder_assembly
_atom_site_disorder_group
Ru1 Ru -0.01663(16) 0.63441(12) 0.24418(10) 0.0415(7) Uani 1 1 d . . .
Ru2 Ru 0.64504(15) 0.16353(12) 0.33685(10) 0.0391(7) Uani 1 1 d . A .
Br1 Br -0.0026(2) 0.44917(17) 0.39212(15) 0.0645(10) Uani 1 1 d . . .
Br2 Br -0.4197(3) 0.5298(2) 0.4450(2) 0.1116(15) Uani 1 1 d . . .
Br3 Br 0.3452(2) 0.51701(18) 0.24063(16) 0.0728(11) Uani 1 1 d . . .
Br4 Br 0.4067(3) 0.6609(2) 0.03347(19) 0.1017(14) Uani 1 1 d . . .
Br5 Br 0.8352(2) -0.04322(17) 0.42708(15) 0.0704(10) Uani 1 1 d . . .
Br6 Br 1.1780(3) -0.0100(3) 0.2867(2) 0.1153(15) Uani 1 1 d . . .
Br7 Br 0.4191(2) 0.07203(18) 0.48090(15) 0.0696(10) Uani 1 1 d . . .
Br8 Br 0.1148(3) 0.2908(2) 0.4344(2) 0.1217(17) Uani 1 1 d . . .
O1 O -0.0319(11) 0.5727(8) 0.3162(7) 0.043(4) Uani 1 1 d . . .
O2 O 0.1486(12) 0.6104(9) 0.2434(8) 0.049(5) Uani 1 1 d . . .
O3 O 0.089(3) 0.2281(12) 0.1255(16) 0.153(15) Uani 1 1 d . . .
O4 O -0.3778(16) 0.5988(13) -0.0495(10) 0.092(7) Uani 1 1 d . . .
O5 O 0.7516(12) 0.0895(9) 0.3715(7) 0.045(4) Uani 1 1 d . . .
O6 O 0.5484(12) 0.1492(9) 0.4039(8) 0.048(5) Uani 1 1 d . . .
O7 O 0.3961(17) -0.2212(13) 0.2786(11) 0.096(7) Uani 1 1 d . A .
O8 O 0.4542(19) 0.1356(12) 0.0030(11) 0.099(7) Uani 1 1 d . A .
O9 O 0.149(4) 0.912(3) 0.058(2) 0.142(18) Uiso 0.50 1 d P . .
N1 N -0.1623(16) 0.6778(11) 0.2522(10) 0.047(6) Uani 1 1 d . . .
N2 N -0.0031(14) 0.7110(11) 0.1900(9) 0.039(5) Uani 1 1 d . . .
N3 N 0.0518(18) 0.7365(11) 0.3391(10) 0.043(5) Uani 1 1 d . . .
N4 N 0.1745(18) 0.8276(14) 0.4175(13) 0.051(6) Uani 1 1 d . . .
N5 N 0.5642(15) 0.2500(11) 0.3104(10) 0.051(6) Uani 1 1 d . . .
N6 N 0.7466(15) 0.1923(12) 0.2810(10) 0.053(6) Uani 1 1 d . . .
N7 N 0.7309(16) 0.2619(12) 0.4281(10) 0.042(6) Uani 1 1 d . . .
N8 N 0.7621(18) 0.3566(12) 0.5300(11) 0.042(5) Uani 1 1 d . . .
C1 C -0.181(2) 0.7395(19) 0.2164(18) 0.113(15) Uani 1 1 d . . .
H1 H -0.2122 0.7014 0.1712 0.136 Uiso 1 1 calc R . .
C2 C -0.283(2) 0.7863(17) 0.2239(12) 0.069(9) Uani 1 1 d . . .
H2A H -0.3461 0.7479 0.2094 0.083 Uiso 1 1 calc R . .
H2B H -0.2795 0.8152 0.2727 0.083 Uiso 1 1 calc R . .
C3 C -0.298(3) 0.8457(19) 0.1823(17) 0.120(15) Uani 1 1 d . . .
H3A H -0.3495 0.8204 0.1400 0.143 Uiso 1 1 calc R . .
H3B H -0.3307 0.8915 0.2089 0.143 Uiso 1 1 calc R . .
C4 C -0.203(2) 0.8766(18) 0.1625(16) 0.099(12) Uani 1 1 d . . .
H4A H -0.1759 0.9267 0.1982 0.119 Uiso 1 1 calc R . .
H4B H -0.2282 0.8903 0.1200 0.119 Uiso 1 1 calc R . .
C5 C -0.1040(19) 0.8250(14) 0.1504(12) 0.057(8) Uani 1 1 d . . .
H5A H -0.1119 0.7951 0.1015 0.068 Uiso 1 1 calc R . .
H5B H -0.0376 0.8601 0.1633 0.068 Uiso 1 1 calc R . .
C6 C -0.097(2) 0.768(2) 0.1932(19) 0.124(16) Uani 1 1 d . . .
H6 H -0.0651 0.8072 0.2375 0.149 Uiso 1 1 calc R . .
C7 C -0.2241(19) 0.6624(15) 0.2900(14) 0.057(8) Uani 1 1 d . . .
H7A H -0.2866 0.6903 0.2914 0.069 Uiso 1 1 calc R . .
C8 C -0.213(2) 0.6073(15) 0.3322(12) 0.051(7) Uani 1 1 d . . .
C9 C -0.303(2) 0.5886(16) 0.3623(14) 0.068(9) Uani 1 1 d . . .
H9A H -0.3680 0.6119 0.3531 0.081 Uiso 1 1 calc R . .
C10 C -0.299(3) 0.5404(17) 0.4023(14) 0.082(11) Uani 1 1 d . . .
C11 C -0.208(2) 0.4996(15) 0.4121(14) 0.067(9) Uani 1 1 d . . .
H11A H -0.2046 0.4652 0.4398 0.080 Uiso 1 1 calc R . .
C12 C -0.121(2) 0.5097(17) 0.3812(12) 0.059(8) Uani 1 1 d . . .
C13 C -0.120(2) 0.5641(15) 0.3416(12) 0.044(7) Uani 1 1 d . . .
C14 C 0.0721(19) 0.7217(14) 0.1574(11) 0.048(7) Uani 1 1 d . . .
H14A H 0.0652 0.7615 0.1350 0.058 Uiso 1 1 calc R . .
C15 C 0.171(2) 0.6742(14) 0.1527(12) 0.048(7) Uani 1 1 d . . .
C16 C 0.230(2) 0.6847(13) 0.1062(11) 0.050(8) Uani 1 1 d . . .
H16A H 0.2069 0.7174 0.0785 0.060 Uiso 1 1 calc R . .
C17 C 0.324(2) 0.6483(17) 0.0994(13) 0.058(8) Uani 1 1 d . . .
C18 C 0.352(2) 0.5963(16) 0.1363(15) 0.066(9) Uani 1 1 d . . .
H18A H 0.4126 0.5673 0.1280 0.079 Uiso 1 1 calc R . .
C19 C 0.297(2) 0.5842(16) 0.1850(13) 0.067(9) Uani 1 1 d . . .
C20 C 0.1961(19) 0.6209(14) 0.1915(13) 0.049(7) Uani 1 1 d . . .
C21 C -0.0633(15) 0.5456(11) 0.1653(10) 0.023(5) Uani 1 1 d . . .
C22 C -0.0205(18) 0.4641(17) 0.1546(15) 0.057(8) Uani 1 1 d . . .
C23 C 0.0516(18) 0.4431(13) 0.2077(13) 0.048(7) Uani 1 1 d . . .
H23A H 0.0770 0.4825 0.2497 0.058 Uiso 1 1 calc R . .
C24 C 0.086(2) 0.3626(19) 0.1980(18) 0.073(10) Uani 1 1 d . . .
H24A H 0.1337 0.3535 0.2348 0.088 Uiso 1 1 calc R . .
C25 C 0.056(3) 0.298(4) 0.139(2) 0.14(3) Uani 1 1 d . . .
C26 C -0.007(3) 0.3193(16) 0.091(2) 0.121(16) Uani 1 1 d . . .
H26A H -0.0273 0.2789 0.0493 0.146 Uiso 1 1 calc R . .
C27 C -0.051(2) 0.3991(15) 0.0929(16) 0.069(9) Uani 1 1 d . . .
H27A H -0.0973 0.4057 0.0546 0.083 Uiso 1 1 calc R . .
C28 C 0.154(2) 0.2086(17) 0.1811(17) 0.098(12) Uani 1 1 d . . .
H28A H 0.1720 0.1537 0.1657 0.148 Uiso 1 1 calc R . .
H28B H 0.1142 0.2151 0.2186 0.148 Uiso 1 1 calc R . .
H28C H 0.2194 0.2437 0.1969 0.148 Uiso 1 1 calc R . .
C29 C -0.1430(19) 0.5543(13) 0.1052(13) 0.042(7) Uani 1 1 d . . .
C30 C -0.118(2) 0.5775(14) 0.0487(13) 0.056(8) Uani 1 1 d . . .
H30A H -0.0445 0.5840 0.0472 0.067 Uiso 1 1 calc R . .
C31 C -0.187(2) 0.5911(18) -0.0024(16) 0.080(11) Uani 1 1 d . . .
H31A H -0.1621 0.6061 -0.0380 0.096 Uiso 1 1 calc R . .
C32 C -0.292(3) 0.5826(16) -0.0012(16) 0.072(9) Uani 1 1 d . . .
C33 C -0.326(2) 0.5566(17) 0.0503(15) 0.071(9) Uani 1 1 d . . .
H33A H -0.4001 0.5499 0.0504 0.085 Uiso 1 1 calc R . .
C34 C -0.253(2) 0.5407(14) 0.1010(13) 0.057(8) Uani 1 1 d . . .
H34A H -0.2785 0.5203 0.1335 0.068 Uiso 1 1 calc R . .
C35 C -0.344(3) 0.6576(17) -0.0798(15) 0.129(16) Uani 1 1 d . . .
H35A H -0.4044 0.6667 -0.1118 0.193 Uiso 1 1 calc R . .
H35B H -0.2860 0.6386 -0.1041 0.193 Uiso 1 1 calc R . .
H35C H -0.3196 0.7071 -0.0438 0.193 Uiso 1 1 calc R . .
C36 C 0.152(2) 0.7760(19) 0.3569(17) 0.058(8) Uani 1 1 d . . .
H36A H 0.2013 0.7663 0.3268 0.069 Uiso 1 1 calc R . .
C37 C 0.088(3) 0.828(2) 0.4446(17) 0.095(13) Uani 1 1 d . . .
H37A H 0.0792 0.8597 0.4883 0.114 Uiso 1 1 calc R . .
C38 C 0.010(3) 0.7713(19) 0.3945(19) 0.074(10) Uani 1 1 d . . .
H38A H -0.0606 0.7603 0.4001 0.088 Uiso 1 1 calc R . .
C39 C 0.273(2) 0.8759(16) 0.4491(16) 0.087(10) Uani 1 1 d . . .
H39A H 0.3245 0.8643 0.4178 0.131 Uiso 1 1 calc R . .
H39B H 0.3031 0.8641 0.4914 0.131 Uiso 1 1 calc R . .
H39C H 0.2597 0.9319 0.4595 0.131 Uiso 1 1 calc R . .
C40 C 0.629(3) 0.293(2) 0.2786(18) 0.112(14) Uani 1 1 d . . .
H40 H 0.6695 0.3319 0.3208 0.135 Uiso 1 1 calc R . .
C41 C 0.565(2) 0.3544(16) 0.2453(13) 0.081(10) Uani 1 1 d . . .
H41A H 0.4994 0.3267 0.2141 0.098 Uiso 1 1 calc R . .
H41B H 0.5438 0.3976 0.2818 0.098 Uiso 1 1 calc R . .
C42 C 0.633(3) 0.3883(18) 0.2068(17) 0.112(14) Uani 1 1 d . . .
H42A H 0.5852 0.3974 0.1675 0.135 Uiso 1 1 calc R . .
H42B H 0.6641 0.4407 0.2369 0.135 Uiso 1 1 calc R . .
C43 C 0.716(3) 0.346(2) 0.1819(19) 0.139(18) Uani 1 1 d . . .
H43A H 0.7673 0.3859 0.1771 0.167 Uiso 1 1 calc R . .
H43B H 0.6849 0.3135 0.1349 0.167 Uiso 1 1 calc R . .
C44 C 0.786(2) 0.2890(16) 0.2155(14) 0.071(9) Uani 1 1 d . . .
H44A H 0.8085 0.2455 0.1801 0.085 Uiso 1 1 calc R . .
H44B H 0.8493 0.3186 0.2475 0.085 Uiso 1 1 calc R . .
C45 C 0.711(3) 0.2579(18) 0.2525(15) 0.097(13) Uani 1 1 d . . .
H45 H 0.6660 0.2224 0.2102 0.116 Uiso 1 1 calc R . .
C46 C 0.840(2) 0.1683(14) 0.2791(12) 0.054(8) Uani 1 1 d . . .
H46A H 0.8843 0.1941 0.2581 0.065 Uiso 1 1 calc R . .
C47 C 0.889(2) 0.1057(15) 0.3053(12) 0.051(7) Uani 1 1 d . . .
C48 C 0.988(2) 0.0815(15) 0.2883(13) 0.066(9) Uani 1 1 d . . .
H48A H 1.0206 0.1048 0.2600 0.079 Uiso 1 1 calc R . .
C49 C 1.040(2) 0.0229(18) 0.3130(14) 0.071(9) Uani 1 1 d . . .
C50 C 0.993(2) -0.0125(15) 0.3554(13) 0.059(8) Uani 1 1 d . . .
H50A H 1.0286 -0.0516 0.3718 0.071 Uiso 1 1 calc R . .
C51 C 0.897(2) 0.0093(16) 0.3731(12) 0.057(8) Uani 1 1 d . . .
C52 C 0.840(2) 0.0688(15) 0.3500(12) 0.054(8) Uani 1 1 d . . .
C53 C 0.480(2) 0.2775(16) 0.3323(13) 0.064(9) Uani 1 1 d . . .
H53A H 0.4551 0.3235 0.3221 0.077 Uiso 1 1 calc R . .
C54 C 0.4225(19) 0.2425(15) 0.3711(13) 0.055(8) Uani 1 1 d . . .
C55 C 0.317(2) 0.2686(15) 0.3822(14) 0.070(10) Uani 1 1 d . . .
H55A H 0.2923 0.3066 0.3603 0.084 Uiso 1 1 calc R . .
C56 C 0.249(2) 0.2470(18) 0.4191(14) 0.077(10) Uani 1 1 d . . .
C57 C 0.279(2) 0.1831(15) 0.4489(14) 0.066(9) Uani 1 1 d . . .
H57A H 0.2337 0.1626 0.4729 0.079 Uiso 1 1 calc R . .
C58 C 0.380(2) 0.1541(15) 0.4392(14) 0.061(8) Uani 1 1 d . . .
C59 C 0.452(2) 0.1781(14) 0.4031(12) 0.050(7) Uani 1 1 d . . .
C60 C 0.5587(16) 0.0804(11) 0.2636(12) 0.033(6) Uani 1 1 d . . .
C61 C 0.520(2) 0.0042(14) 0.2715(13) 0.048(7) Uani 1 1 d . A .
C62 C 0.436(2) -0.0480(16) 0.2194(13) 0.053(8) Uani 1 1 d . . .
H62A H 0.4078 -0.0317 0.1809 0.064 Uiso 1 1 calc R A .
C63 C 0.396(2) -0.1236(17) 0.2238(14) 0.062(8) Uani 1 1 d . A .
H63A H 0.3398 -0.1546 0.1898 0.075 Uiso 1 1 calc R . .
C64 C 0.440(2) -0.1491(17) 0.2783(17) 0.053(8) Uani 1 1 d . . .
C65 C 0.515(2) -0.0980(15) 0.3274(14) 0.053(8) Uani 1 1 d . A .
H65A H 0.5425 -0.1139 0.3663 0.063 Uiso 1 1 calc R . .
C66 C 0.554(2) -0.0245(14) 0.3250(13) 0.052(8) Uani 1 1 d . . .
H66A H 0.6057 0.0065 0.3619 0.063 Uiso 1 1 calc R A .
C67 C 0.454(3) -0.2534(16) 0.3287(15) 0.095(11) Uani 1 1 d . . .
H67A H 0.4184 -0.3039 0.3262 0.143 Uiso 1 1 calc R A .
H67B H 0.4574 -0.2164 0.3743 0.143 Uiso 1 1 calc R . .
H67C H 0.5268 -0.2617 0.3198 0.143 Uiso 1 1 calc R . .
C68 C 0.533(2) 0.0897(14) 0.1948(12) 0.048(7) Uani 1 1 d . A .
C69 C 0.597(2) 0.0681(14) 0.1463(13) 0.052(7) Uani 1 1 d . . .
H69A H 0.6589 0.0419 0.1560 0.063 Uiso 1 1 calc R A .
C70 C 0.575(2) 0.0836(15) 0.0835(14) 0.067(9) Uani 1 1 d . A .
H70A H 0.6219 0.0685 0.0520 0.080 Uiso 1 1 calc R . .
C71 C 0.482(3) 0.1215(17) 0.0661(15) 0.079(10) Uani 1 1 d . . .
C72 C 0.412(2) 0.1369(19) 0.1117(17) 0.092(12) Uani 1 1 d . A .
H72A H 0.3474 0.1589 0.1001 0.110 Uiso 1 1 calc R . .
C73 C 0.4341(19) 0.1209(15) 0.1735(14) 0.063(9) Uani 1 1 d . . .
H73A H 0.3830 0.1308 0.2028 0.075 Uiso 1 1 calc R A .
C74 C 0.523(3) 0.122(2) -0.0436(17) 0.138(16) Uani 1 1 d . . .
H74A H 0.4902 0.1358 -0.0842 0.207 Uiso 1 1 calc R A .
H74B H 0.5366 0.0657 -0.0565 0.207 Uiso 1 1 calc R . .
H74C H 0.5900 0.1540 -0.0230 0.207 Uiso 1 1 calc R . .
C75 C 0.693(2) 0.3057(19) 0.4790(15) 0.064(9) Uani 1 1 d . A 1
H75A H 0.6192 0.3022 0.4803 0.077 Uiso 1 1 calc R A 1
C76 C 0.837(3) 0.2905(18) 0.4497(17) 0.077(10) Uani 1 1 d . A 2
H76A H 0.8916 0.2722 0.4241 0.093 Uiso 1 1 calc R A 2
C77 C 0.855(2) 0.3456(18) 0.5092(15) 0.066(9) Uani 1 1 d . A 2
H77A H 0.9222 0.3723 0.5328 0.079 Uiso 1 1 calc R A 2
C78 C 0.748(2) 0.4066(17) 0.5961(13) 0.085(10) Uani 1 1 d . A 2
H78A H 0.8158 0.4350 0.6211 0.128 Uiso 1 1 calc R A 2
H78B H 0.7219 0.3739 0.6219 0.128 Uiso 1 1 calc R A 2
H78C H 0.6954 0.4446 0.5898 0.128 Uiso 1 1 calc R A 2
C79 C 0.144(5) 0.969(4) 0.007(3) 0.09(2) Uiso 0.50 1 d P B 2

loop_
_atom_site_aniso_label
_atom_site_aniso_U_11
_atom_site_aniso_U_22
_atom_site_aniso_U_33
_atom_site_aniso_U_23
_atom_site_aniso_U_13
_atom_site_aniso_U_12
Ru1 0.0417(13) 0.0407(14) 0.0493(15) 0.0217(12) 0.0119(11) 0.0117(11)
Ru2 0.0384(13) 0.0420(14) 0.0443(15) 0.0213(12) 0.0123(11) 0.0084(11)
Br1 0.0603(19) 0.066(2) 0.085(2) 0.0493(19) 0.0153(17) 0.0166(16)
Br2 0.083(3) 0.154(4) 0.151(4) 0.100(3) 0.070(3) 0.035(3)
Br3 0.074(2) 0.078(2) 0.086(2) 0.041(2) 0.0335(19) 0.0438(19)
Br4 0.112(3) 0.101(3) 0.132(3) 0.062(3) 0.081(3) 0.032(2)
Br5 0.078(2) 0.068(2) 0.084(2) 0.0431(19) 0.0274(19) 0.0326(18)
Br6 0.071(2) 0.161(4) 0.138(4) 0.058(3) 0.055(2) 0.060(3)
Br7 0.063(2) 0.083(2) 0.093(2) 0.063(2) 0.0304(18) 0.0228(17)
Br8 0.069(2) 0.126(3) 0.219(5) 0.098(3) 0.071(3) 0.062(2)
O1 0.027(9) 0.048(11) 0.063(12) 0.027(9) 0.010(9) 0.022(8)
O2 0.046(11) 0.059(12) 0.051(12) 0.026(10) 0.010(9) 0.022(9)
O3 0.20(3) 0.039(14) 0.20(3) 0.011(17) 0.00(2) 0.085(17)
O4 0.093(16) 0.110(18) 0.066(15) 0.028(14) -0.013(12) 0.036(14)
O5 0.041(10) 0.057(11) 0.054(11) 0.031(9) 0.031(9) 0.013(9)
O6 0.044(10) 0.049(11) 0.061(12) 0.027(10) 0.015(9) 0.018(9)
O7 0.109(18) 0.077(16) 0.14(2) 0.065(16) 0.062(16) 0.027(14)
O8 0.15(2) 0.101(17) 0.061(16) 0.042(14) 0.020(15) 0.030(15)
N1 0.051(14) 0.042(14) 0.055(15) 0.022(12) 0.019(12) 0.004(11)
N2 0.030(12) 0.046(13) 0.042(13) 0.016(11) 0.001(10) -0.003(10)
N3 0.048(15) 0.033(13) 0.043(15) 0.008(11) 0.000(12) 0.019(12)
N4 0.041(15) 0.063(18) 0.041(17) 0.007(14) 0.003(14) 0.001(14)
N5 0.041(13) 0.061(15) 0.081(17) 0.055(14) 0.032(13) 0.024(12)
N6 0.038(13) 0.076(16) 0.061(15) 0.030(13) 0.028(12) 0.038(12)
N7 0.023(12) 0.059(15) 0.060(16) 0.039(13) 0.014(12) -0.006(11)
N8 0.045(15) 0.040(14) 0.030(15) -0.006(12) 0.007(12) -0.005(12)
C1 0.09(2) 0.15(3) 0.21(4) 0.16(3) 0.10(3) 0.11(2)
C2 0.07(2) 0.11(2) 0.045(19) 0.040(18) 0.008(15) 0.012(18)
C3 0.12(3) 0.14(3) 0.19(4) 0.15(3) 0.08(3) 0.05(3)
C4 0.11(3) 0.09(2) 0.14(3) 0.09(2) 0.04(2) 0.05(2)
C5 0.059(18) 0.055(18) 0.08(2) 0.053(17) 0.014(16) 0.018(15)
C6 0.08(2) 0.16(3) 0.23(4) 0.17(3) 0.11(3) 0.11(2)
C7 0.036(17) 0.050(18) 0.08(2) 0.006(17) 0.021(16) 0.023(15)
C8 0.058(19) 0.055(18) 0.055(19) 0.035(16) 0.025(15) -0.009(15)
C9 0.06(2) 0.07(2) 0.08(2) 0.026(19) 0.023(18) 0.021(17)
C10 0.14(3) 0.05(2) 0.07(2) 0.026(19) 0.05(2) -0.03(2)
C11 0.051(19) 0.06(2) 0.11(3) 0.06(2) 0.005(18) 0.024(16)
C12 0.045(18) 0.10(2) 0.040(18) 0.048(17) -0.015(14) -0.027(16)
C13 0.037(16) 0.059(18) 0.037(17) 0.015(15) 0.001(13) 0.020(15)
C14 0.060(18) 0.063(19) 0.037(17) 0.033(15) 0.014(14) 0.024(16)
C15 0.064(19) 0.036(16) 0.049(18) 0.012(14) 0.021(15) 0.017(14)
C16 0.08(2) 0.046(17) 0.044(17) 0.034(14) 0.044(16) 0.017(16)
C17 0.055(19) 0.08(2) 0.052(19) 0.033(18) 0.023(15) 0.015(17)
C18 0.041(18) 0.06(2) 0.09(2) 0.003(19) 0.035(18) 0.013(16)
C19 0.07(2) 0.08(2) 0.06(2) 0.013(18) 0.030(18) 0.031(18)
C20 0.044(17) 0.050(18) 0.06(2) 0.026(16) 0.020(15) 0.017(14)
C21 0.024(12) 0.017(12) 0.033(14) 0.011(11) 0.010(11) 0.016(10)
C22 0.025(15) 0.09(2) 0.07(2) 0.03(2) 0.018(15) 0.013(16)
C23 0.057(18) 0.028(15) 0.06(2) 0.021(15) 0.008(15) 0.008(13)
C24 0.06(2) 0.09(3) 0.10(3) 0.10(2) 0.00(2) 0.000(19)
C25 0.04(2) 0.34(9) 0.07(3) 0.13(5) -0.01(2) -0.01(4)
C26 0.14(3) 0.010(17) 0.18(4) -0.05(2) 0.08(3) -0.01(2)
C27 0.09(2) 0.038(19) 0.08(2) 0.002(18) 0.040(19) -0.010(17)
C28 0.05(2) 0.06(2) 0.20(4) 0.05(3) 0.04(2) 0.013(17)
C29 0.038(16) 0.033(15) 0.061(19) 0.021(14) 0.011(14) 0.008(13)
C30 0.057(19) 0.060(19) 0.06(2) 0.026(17) 0.012(16) -0.002(16)
C31 0.05(2) 0.13(3) 0.09(3) 0.07(2) 0.019(19) 0.04(2)
C32 0.10(3) 0.042(19) 0.07(2) 0.026(18) 0.01(2) 0.014(19)
C33 0.025(16) 0.11(3) 0.10(3) 0.07(2) -0.005(16) 0.014(16)
C34 0.049(18) 0.060(19) 0.08(2) 0.041(17) 0.017(16) 0.008(15)
C35 0.22(4) 0.07(2) 0.08(3) 0.03(2) -0.05(3) 0.05(3)
C36 0.020(17) 0.09(3) 0.06(2) 0.03(2) 0.006(16) -0.005(17)
C37 0.13(3) 0.11(3) 0.08(3) 0.05(3) 0.07(3) 0.06(3)
C38 0.07(2) 0.06(2) 0.09(3) 0.02(2) 0.03(2) -0.01(2)
C39 0.08(2) 0.06(2) 0.12(3) 0.01(2) 0.03(2) -0.007(19)
C40 0.10(3) 0.14(3) 0.18(4) 0.13(3) 0.08(3) 0.02(2)
C41 0.13(3) 0.07(2) 0.06(2) 0.045(19) 0.02(2) 0.00(2)
C42 0.14(3) 0.10(3) 0.17(4) 0.12(3) 0.09(3) 0.04(2)
C43 0.12(3) 0.21(4) 0.19(4) 0.18(4) 0.10(3) 0.07(3)
C44 0.048(18) 0.08(2) 0.09(2) 0.04(2) 0.015(17) -0.015(17)
C45 0.11(3) 0.14(3) 0.13(3) 0.13(3) 0.09(2) 0.09(2)
C46 0.07(2) 0.044(17) 0.06(2) 0.029(16) 0.035(17) 0.000(16)
C47 0.051(18) 0.050(18) 0.053(19) 0.020(15) 0.007(15) 0.020(15)
C48 0.09(2) 0.06(2) 0.06(2) 0.028(17) 0.013(17) 0.031(18)
C49 0.044(19) 0.09(2) 0.08(2) 0.02(2) 0.011(17) -0.002(18)
C50 0.06(2) 0.06(2) 0.07(2) 0.035(17) 0.021(17) 0.014(17)
C51 0.039(16) 0.07(2) 0.046(18) 0.002(16) -0.013(14) 0.023(15)
C52 0.061(19) 0.07(2) 0.048(18) 0.022(16) 0.044(16) 0.033(17)
C53 0.08(2) 0.06(2) 0.07(2) 0.050(18) 0.026(18) 0.020(18)
C54 0.048(17) 0.066(19) 0.065(19) 0.042(17) 0.003(15) 0.050(15)
C55 0.07(2) 0.07(2) 0.11(3) 0.08(2) 0.06(2) 0.044(18)
C56 0.06(2) 0.10(3) 0.09(2) 0.05(2) 0.026(18) 0.048(19)
C57 0.059(19) 0.06(2) 0.10(2) 0.055(19) 0.027(18) 0.020(16)
C58 0.053(19) 0.051(18) 0.09(2) 0.035(18) 0.018(17) 0.016(16)
C59 0.043(17) 0.048(18) 0.058(19) 0.011(15) 0.018(15) -0.002(15)
C60 0.034(14) 0.004(12) 0.054(18) 0.001(12) 0.003(13) 0.001(11)
C61 0.08(2) 0.021(15) 0.036(18) 0.015(14) -0.012(15) -0.033(14)
C62 0.07(2) 0.06(2) 0.06(2) 0.039(18) 0.037(17) 0.023(17)
C63 0.055(19) 0.06(2) 0.07(2) 0.026(19) 0.008(16) 0.003(17)
C64 0.041(18) 0.036(19) 0.08(3) 0.016(19) 0.022(18) 0.019(15)
C65 0.09(2) 0.026(16) 0.05(2) 0.013(15) 0.022(18) 0.012(16)
C66 0.07(2) 0.034(17) 0.06(2) 0.013(15) 0.044(16) -0.003(15)
C67 0.13(3) 0.05(2) 0.12(3) 0.05(2) 0.03(2) -0.03(2)
C68 0.07(2) 0.037(16) 0.022(16) -0.005(14) 0.002(15) -0.023(15)
C69 0.060(19) 0.060(19) 0.048(19) 0.034(16) 0.006(16) 0.019(15)
C70 0.10(2) 0.052(19) 0.06(2) 0.022(17) 0.033(19) 0.016(18)
C71 0.13(3) 0.06(2) 0.05(2) 0.046(19) -0.03(2) -0.01(2)
C72 0.08(2) 0.13(3) 0.11(3) 0.08(3) 0.04(2) 0.07(2)
C73 0.042(17) 0.09(2) 0.08(2) 0.061(19) 0.012(16) 0.045(16)
C74 0.18(4) 0.17(4) 0.10(3) 0.08(3) 0.05(3) 0.04(3)
C75 0.043(19) 0.10(3) 0.04(2) -0.001(19) 0.025(18) -0.019(18)
C76 0.09(3) 0.05(2) 0.08(3) 0.01(2) 0.02(2) 0.04(2)
C77 0.037(18) 0.07(2) 0.07(2) -0.011(19) 0.006(17) -0.006(17)
C78 0.08(2) 0.09(3) 0.06(2) -0.01(2) -0.004(18) -0.024(19)

loop_
_atom_type_symbol
_atom_type_description
_atom_type_scat_dispersion_real
_atom_type_scat_dispersion_imag
_atom_type_scat_source
C C 0.0033 0.0016 'International Tables Vol C Tables 4.2.6.8 and 6.1.1.4'
H H 0.0000 0.0000 'International Tables Vol C Tables 4.2.6.8 and 6.1.1.4'
N N 0.0061 0.0033 'International Tables Vol C Tables 4.2.6.8 and 6.1.1.4'
O O 0.0106 0.0060 'International Tables Vol C Tables 4.2.6.8 and 6.1.1.4'
Br Br -0.2901 2.4595 'International Tables Vol C Tables 4.2.6.8 and 6.1.1.4'
Ru Ru -1.2594 0.8363 'International Tables Vol C Tables 4.2.6.8 and 6.1.1.4'

loop_
_geom_angle_atom_site_label_1
_geom_angle_atom_site_label_2
_geom_angle_atom_site_label_3
_geom_angle
C21 Ru1 N2 94.4(7)
C21 Ru1 N1 97.2(8)
N2 Ru1 N1 84.0(7)
C21 Ru1 O1 95.5(7)
N2 Ru1 O1 169.4(7)
N1 Ru1 O1 91.2(6)
C21 Ru1 O2 91.7(7)
N2 Ru1 O2 90.1(6)
N1 Ru1 O2 169.7(7)
O1 Ru1 O2 93.2(5)
C21 Ru1 N3 175.5(7)
N2 Ru1 N3 86.7(7)
N1 Ru1 N3 87.3(8)
O1 Ru1 N3 83.7(6)
O2 Ru1 N3 84.0(7)
C60 Ru2 N5 92.9(8)
C60 Ru2 N6 97.3(9)
N5 Ru2 N6 82.2(7)
C60 Ru2 O6 90.3(8)
N5 Ru2 O6 95.1(6)
N6 Ru2 O6 172.0(8)
C60 Ru2 O5 96.3(7)
N5 Ru2 O5 169.7(8)
N6 Ru2 O5 92.1(6)
O6 Ru2 O5 89.5(5)
C60 Ru2 N7 174.0(8)
N5 Ru2 N7 85.5(8)
N6 Ru2 N7 88.3(8)
O6 Ru2 N7 84.0(7)
O5 Ru2 N7 85.8(6)
C13 O1 Ru1 126.1(13)
C20 O2 Ru1 119.4(13)
C25 O3 C28 116(3)
C32 O4 C35 112(2)
C52 O5 Ru2 126.3(14)
C59 O6 Ru2 121.3(14)
C64 O7 C67 114(2)
C74 O8 C71 121(3)
C7 N1 C1 124(2)
C7 N1 Ru1 124.8(16)
C1 N1 Ru1 111.0(15)
C14 N2 C6 118.4(18)
C14 N2 Ru1 129.6(15)
C6 N2 Ru1 111.9(14)
C38 N3 C36 101(2)
C38 N3 Ru1 130(2)
C36 N3 Ru1 129(2)
C36 N4 C37 106(3)
C36 N4 C39 128(3)
C37 N4 C39 126(3)
C53 N5 C40 122(2)
C53 N5 Ru2 125.6(16)
C40 N5 Ru2 110.8(16)
C46 N6 C45 121(2)
C46 N6 Ru2 124.6(16)
C45 N6 Ru2 112.9(14)
C75 N7 C76 98(2)
C75 N7 Ru2 129(2)
C76 N7 Ru2 133(2)
C77 N8 C75 103(2)
C77 N8 C78 125(3)
C75 N8 C78 131(2)
C6 C1 N1 119(2)
C6 C1 C2 120(2)
N1 C1 C2 118(2)
C6 C1 H1 94.8
N1 C1 H1 94.9
C2 C1 H1 94.8
C3 C2 C1 114(2)
C3 C2 H2A 108.6
C1 C2 H2A 108.7
C3 C2 H2B 108.6
C1 C2 H2B 108.6
H2A C2 H2B 107.6
C4 C3 C2 119(2)
C4 C3 H3A 107.6
C2 C3 H3A 107.6
C4 C3 H3B 107.6
C2 C3 H3B 107.6
H3A C3 H3B 107.1
C3 C4 C5 121(2)
C3 C4 H4A 107.1
C5 C4 H4A 107.1
C3 C4 H4B 107.1
C5 C4 H4B 107.1
H4A C4 H4B 106.8
C6 C5 C4 109.8(19)
C6 C5 H5A 109.7
C4 C5 H5A 109.7
C6 C5 H5B 109.7
C4 C5 H5B 109.7
H5A C5 H5B 108.2
C1 C6 C5 126(2)
C1 C6 N2 111(2)
C5 C6 N2 119(2)
C1 C6 H6 96.4
C5 C6 H6 96.4
N2 C6 H6 96.4
N1 C7 C8 130(2)
N1 C7 H7A 115.2
C8 C7 H7A 115.2
C13 C8 C7 124(2)
C13 C8 C9 116(2)
C7 C8 C9 120(2)
C10 C9 C8 124(3)
C10 C9 H9A 118.2
C8 C9 H9A 118.2
C9 C10 C11 120(3)
C9 C10 Br2 119(3)
C11 C10 Br2 122(2)
C12 C11 C10 120(2)
C12 C11 H11A 119.9
C10 C11 H11A 119.9
C11 C12 C13 122(2)
C11 C12 Br1 118.5(18)
C13 C12 Br1 119.6(19)
O1 C13 C12 118(2)
O1 C13 C8 123(2)
C12 C13 C8 118(2)
N2 C14 C15 125(2)
N2 C14 H14A 117.7
C15 C14 H14A 117.7
C16 C15 C20 123(2)
C16 C15 C14 115(2)
C20 C15 C14 122(2)
C15 C16 C17 121(2)
C15 C16 H16A 119.7
C17 C16 H16A 119.7
C16 C17 C18 119(2)
C16 C17 Br4 121.1(19)
C18 C17 Br4 120(2)
C17 C18 C19 123(2)
C17 C18 H18A 118.4
C19 C18 H18A 118.4
C18 C19 C20 118(2)
C18 C19 Br3 122(2)
C20 C19 Br3 119.6(19)
O2 C20 C15 128(2)
O2 C20 C19 115(2)
C15 C20 C19 116(2)
C29 C21 C22 115(2)
C29 C21 Ru1 120.6(13)
C22 C21 Ru1 124.5(16)
C27 C22 C23 113(2)
C27 C22 C21 124(2)
C23 C22 C21 123(2)
C22 C23 C24 122(3)
C22 C23 H23A 119.0
C24 C23 H23A 119.0
C25 C24 C23 126(3)
C25 C24 H24A 117.0
C23 C24 H24A 117.1
O3 C25 C26 120(5)
O3 C25 C24 129(3)
C26 C25 C24 111(6)
C25 C26 C27 130(5)
C25 C26 H26A 114.9
C27 C26 H26A 115.0
C22 C27 C26 118(3)
C22 C27 H27A 120.9
C26 C27 H27A 121.1
O3 C28 H28A 109.5
O3 C28 H28B 109.5
H28A C28 H28B 109.5
O3 C28 H28C 109.4
H28A C28 H28C 109.5
H28B C28 H28C 109.5
C34 C29 C30 112(2)
C34 C29 C21 121(2)
C30 C29 C21 126(2)
C31 C30 C29 127(3)
C31 C30 H30A 116.3
C29 C30 H30A 116.3
C30 C31 C32 118(3)
C30 C31 H31A 121.2
C32 C31 H31A 121.2
C31 C32 C33 120(3)
C31 C32 O4 126(3)
C33 C32 O4 114(3)
C34 C33 C32 121(3)
C34 C33 H33A 119.5
C32 C33 H33A 119.5
C33 C34 C29 121(2)
C33 C34 H34A 119.3
C29 C34 H34A 119.3
O4 C35 H35A 109.5
O4 C35 H35B 109.5
H35A C35 H35B 109.5
O4 C35 H35C 109.5
H35A C35 H35C 109.5
H35B C35 H35C 109.5
N4 C36 N3 117(2)
N4 C36 H36A 121.6
N3 C36 H36A 121.6
N4 C37 C38 107(3)
N4 C37 H37A 126.7
C38 C37 H37A 126.7
N3 C38 C37 110(3)
N3 C38 H38A 125.0
C37 C38 H38A 125.0
N4 C39 H39A 109.5
N4 C39 H39B 109.5
H39A C39 H39B 109.5
N4 C39 H39C 109.5
H39A C39 H39C 109.5
H39B C39 H39C 109.5
C45 C40 N5 118(3)
C45 C40 C41 121(2)
N5 C40 C41 114(2)
C45 C40 H40 98.8
N5 C40 H40 98.8
C41 C40 H40 98.8
C42 C41 C40 111(2)
C42 C41 H41A 109.5
C40 C41 H41A 109.5
C42 C41 H41B 109.5
C40 C41 H41B 109.5
H41A C41 H41B 108.1
C43 C42 C41 119(2)
C43 C42 H42A 107.5
C41 C42 H42A 107.5
C43 C42 H42B 107.5
C41 C42 H42B 107.5
H42A C42 H42B 107.0
C42 C43 C44 127(2)
C42 C43 H43A 105.6
C44 C43 H43A 105.6
C42 C43 H43B 105.6
C44 C43 H43B 105.6
H43A C43 H43B 106.1
C45 C44 C43 104(2)
C45 C44 H44A 111.0
C43 C44 H44A 111.0
C45 C44 H44B 111.0
C43 C44 H44B 111.0
H44A C44 H44B 109.0
C40 C45 N6 113(2)
C40 C45 C44 128(2)
N6 C45 C44 117(2)
C40 C45 H45 94.9
N6 C45 H45 94.9
C44 C45 H45 94.9
N6 C46 C47 129(2)
N6 C46 H46A 115.7
C47 C46 H46A 115.7
C48 C47 C46 118(2)
C48 C47 C52 118(2)
C46 C47 C52 124(2)
C49 C48 C47 121(2)
C49 C48 H48A 119.6
C47 C48 H48A 119.5
C48 C49 C50 120(2)
C48 C49 Br6 119(2)
C50 C49 Br6 120(2)
C51 C50 C49 121(2)
C51 C50 H50A 119.7
C49 C50 H50A 119.7
C50 C51 C52 122(2)
C50 C51 Br5 118.6(19)
C52 C51 Br5 119.7(18)
O5 C52 C51 119(2)
O5 C52 C47 123(2)
C51 C52 C47 118(2)
N5 C53 C54 123(2)
N5 C53 H53A 118.3
C54 C53 H53A 118.3
C53 C54 C55 119(2)
C53 C54 C59 130(2)
C55 C54 C59 111(2)
C56 C55 C54 130(2)
C56 C55 H55A 114.8
C54 C55 H55A 114.8
C55 C56 C57 117(2)
C55 C56 Br8 126.3(19)
C57 C56 Br8 116(2)
C58 C57 C56 115(2)
C58 C57 H57A 122.3
C56 C57 H57A 122.3
C59 C58 C57 127(2)
C59 C58 Br7 117.7(18)
C57 C58 Br7 114.9(19)
O6 C59 C58 120(2)
O6 C59 C54 122(2)
C58 C59 C54 118(2)
C68 C60 C61 116(2)
C68 C60 Ru2 119.7(15)
C61 C60 Ru2 123.9(17)
C66 C61 C62 113(2)
C66 C61 C60 126(2)
C62 C61 C60 121(2)
C63 C62 C61 123(2)
C63 C62 H62A 118.3
C61 C62 H62A 118.3
C64 C63 C62 119(3)
C64 C63 H63A 120.7
C62 C63 H63A 120.7
C65 C64 C63 117(3)
C65 C64 O7 128(3)
C63 C64 O7 115(3)
C64 C65 C66 126(3)
C64 C65 H65A 117.2
C66 C65 H65A 117.2
C61 C66 C65 122(3)
C61 C66 H66A 118.9
C65 C66 H66A 118.9
O7 C67 H67A 109.5
O7 C67 H67B 109.5
H67A C67 H67B 109.5
O7 C67 H67C 109.5
H67A C67 H67C 109.5
H67B C67 H67C 109.5
C69 C68 C73 116(2)
C69 C68 C60 124(2)
C73 C68 C60 121(2)
C68 C69 C70 123(2)
C68 C69 H69A 118.7
C70 C69 H69A 118.7
C69 C70 C71 121(2)
C69 C70 H70A 119.6
C71 C70 H70A 119.6
C72 C71 O8 119(3)
C72 C71 C70 117(2)
O8 C71 C70 123(3)
C73 C72 C71 122(2)
C73 C72 H72A 119.1
C71 C72 H72A 119.1
C72 C73 C68 122(2)
C72 C73 H73A 119.2
C68 C73 H73A 119.2
O8 C74 H74A 109.5
O8 C74 H74B 109.5
H74A C74 H74B 109.5
O8 C74 H74C 109.5
H74A C74 H74C 109.5
H74B C74 H74C 109.5
N7 C75 N8 118(2)
N7 C75 H75A 121.1
N8 C75 H75A 121.1
C77 C76 N7 113(3)
C77 C76 H76A 123.3
N7 C76 H76A 123.3
C76 C77 N8 107(3)
C76 C77 H77A 126.5
N8 C77 H77A 126.5
N8 C78 H78A 109.5
N8 C78 H78B 109.5
H78A C78 H78B 109.5
N8 C78 H78C 109.5
H78A C78 H78C 109.5
H78B C78 H78C 109.5

loop_
_geom_bond_atom_site_label_1
_geom_bond_atom_site_label_2
_geom_bond_distance
Ru1 C21 1.88(2)
Ru1 N2 1.978(17)
Ru1 N1 2.003(18)
Ru1 O1 2.080(13)
Ru1 O2 2.120(14)
Ru1 N3 2.24(2)
Ru2 C60 1.91(2)
Ru2 N5 1.982(16)
Ru2 N6 1.984(18)
Ru2 O6 2.028(14)
Ru2 O5 2.056(13)
Ru2 N7 2.23(2)
Br1 C12 1.86(3)
Br2 C10 1.89(3)
Br3 C19 1.89(3)
Br4 C17 1.88(2)
Br5 C51 1.86(3)
Br6 C49 1.94(2)
Br7 C58 1.89(2)
Br8 C56 1.90(2)
O1 C13 1.31(2)
O2 C20 1.35(2)
O3 C25 1.26(6)
O3 C28 1.41(3)
O4 C32 1.42(3)
O4 C35 1.42(3)
O5 C52 1.28(2)
O6 C59 1.32(2)
O7 C64 1.35(3)
O7 C67 1.41(3)
O8 C74 1.36(3)
O8 C71 1.37(3)
O9 C79 1.63(6)
N1 C7 1.25(2)
N1 C1 1.46(3)
N2 C14 1.28(2)
N2 C6 1.55(2)
N3 C38 1.32(3)
N3 C36 1.35(3)
N4 C36 1.28(3)
N4 C37 1.29(3)
N4 C39 1.42(3)
N5 C53 1.26(3)
N5 C40 1.43(3)
N6 C46 1.26(3)
N6 C45 1.47(2)
N7 C75 1.27(3)
N7 C76 1.36(3)
N8 C77 1.31(3)
N8 C75 1.32(3)
N8 C78 1.42(3)
C1 C6 1.35(3)
C1 C2 1.54(3)
C1 H1 0.9800
C2 C3 1.51(3)
C2 H2A 0.9700
C2 H2B 0.9700
C3 C4 1.45(3)
C3 H3A 0.9700
C3 H3B 0.9700
C4 C5 1.56(3)
C4 H4A 0.9700
C4 H4B 0.9700
C5 C6 1.50(3)
C5 H5A 0.9700
C5 H5B 0.9700
C6 H6 0.9800
C7 C8 1.45(3)
C7 H7A 0.9300
C8 C13 1.41(3)
C8 C9 1.45(3)
C9 C10 1.32(3)
C9 H9A 0.9300
C10 C11 1.38(3)
C11 C12 1.37(3)
C11 H11A 0.9300
C12 C13 1.41(3)
C14 C15 1.51(3)
C14 H14A 0.9300
C15 C16 1.34(3)
C15 C20 1.39(3)
C16 C17 1.35(3)
C16 H16A 0.9300
C17 C18 1.35(3)
C18 C19 1.36(3)
C18 H18A 0.9300
C19 C20 1.43(3)
C21 C29 1.49(3)
C21 C22 1.50(3)
C22 C27 1.42(3)
C22 C23 1.43(3)
C23 C24 1.44(3)
C23 H23A 0.9300
C24 C25 1.38(6)
C24 H24A 0.9300
C25 C26 1.29(5)
C26 C27 1.50(4)
C26 H26A 0.9300
C27 H27A 0.9300
C28 H28A 0.9600
C28 H28B 0.9600
C28 H28C 0.9600
C29 C34 1.38(3)
C29 C30 1.40(3)
C30 C31 1.32(3)
C30 H30A 0.9300
C31 C32 1.33(3)
C31 H31A 0.9300
C32 C33 1.38(3)
C33 C34 1.35(3)
C33 H33A 0.9300
C34 H34A 0.9300
C35 H35A 0.9600
C35 H35B 0.9600
C35 H35C 0.9600
C36 H36A 0.9300
C37 C38 1.42(4)
C37 H37A 0.9300
C38 H38A 0.9300
C39 H39A 0.9600
C39 H39B 0.9600
C39 H39C 0.9600
C40 C45 1.32(3)
C40 C41 1.58(3)
C40 H40 0.9800
C41 C42 1.46(3)
C41 H41A 0.9700
C41 H41B 0.9700
C42 C43 1.37(3)
C42 H42A 0.9700
C42 H42B 0.9700
C43 C44 1.56(3)
C43 H43A 0.9700
C43 H43B 0.9700
C44 C45 1.47(3)
C44 H44A 0.9700
C44 H44B 0.9700
C45 H45 0.9800
C46 C47 1.45(3)
C46 H46A 0.9300
C47 C48 1.39(3)
C47 C52 1.45(3)
C48 C49 1.39(3)
C48 H48A 0.9300
C49 C50 1.39(3)
C50 C51 1.35(3)
C50 H50A 0.9300
C51 C52 1.41(3)
C53 C54 1.40(3)
C53 H53A 0.9300
C54 C55 1.44(3)
C54 C59 1.47(3)
C55 C56 1.34(3)
C55 H55A 0.9300
C56 C57 1.44(3)
C57 C58 1.39(3)
C57 H57A 0.9300
C58 C59 1.38(3)
C60 C68 1.44(3)
C60 C61 1.46(3)
C61 C66 1.34(3)
C61 C62 1.44(3)
C62 C63 1.43(3)
C62 H62A 0.9300
C63 C64 1.35(3)
C63 H63A 0.9300
C64 C65 1.34(3)
C65 C66 1.37(3)
C65 H65A 0.9300
C66 H66A 0.9300
C67 H67A 0.9600
C67 H67B 0.9600
C67 H67C 0.9600
C68 C69 1.35(3)
C68 C73 1.41(3)
C69 C70 1.37(3)
C69 H69A 0.9300
C70 C71 1.39(3)
C70 H70A 0.9300
C71 C72 1.36(4)
C72 C73 1.35(3)
C72 H72A 0.9300
C73 H73A 0.9300
C74 H74A 0.9600
C74 H74B 0.9600
C74 H74C 0.9600
C75 H75A 0.9300
C76 C77 1.29(3)
C76 H76A 0.9300
C77 H77A 0.9300
C78 H78A 0.9600
C78 H78B 0.9600
C78 H78C 0.9600

loop_
_geom_torsion_atom_site_label_1
_geom_torsion_atom_site_label_2
_geom_torsion_atom_site_label_3
_geom_torsion_atom_site_label_4
_geom_torsion
C21 Ru1 O1 C13 -88.5(18)
N2 Ru1 O1 C13 72(4)
N1 Ru1 O1 C13 8.8(18)
O2 Ru1 O1 C13 179.5(18)
N3 Ru1 O1 C13 95.9(18)
C21 Ru1 O2 C20 68.5(17)
N2 Ru1 O2 C20 -25.9(17)
N1 Ru1 O2 C20 -81(4)
O1 Ru1 O2 C20 164.2(17)
N3 Ru1 O2 C20 -112.5(17)
C60 Ru2 O5 C52 89(2)
N5 Ru2 O5 C52 -64(4)
N6 Ru2 O5 C52 -8(2)
O6 Ru2 O5 C52 180(2)
N7 Ru2 O5 C52 -96(2)
C60 Ru2 O6 C59 -76.8(18)
N5 Ru2 O6 C59 16.1(18)
N6 Ru2 O6 C59 86(5)
O5 Ru2 O6 C59 -173.1(17)
N7 Ru2 O6 C59 101.0(18)
C21 Ru1 N1 C7 95(2)
N2 Ru1 N1 C7 -172(2)
O1 Ru1 N1 C7 -1(2)
O2 Ru1 N1 C7 -116(4)
N3 Ru1 N1 C7 -85(2)
C21 Ru1 N1 C1 -94(2)
N2 Ru1 N1 C1 0(2)
O1 Ru1 N1 C1 170(2)
O2 Ru1 N1 C1 55(5)
N3 Ru1 N1 C1 87(2)
C21 Ru1 N2 C14 -78(2)
N1 Ru1 N2 C14 -175(2)
O1 Ru1 N2 C14 122(3)
O2 Ru1 N2 C14 13(2)
N3 Ru1 N2 C14 97(2)
C21 Ru1 N2 C6 105(2)
N1 Ru1 N2 C6 8(2)
O1 Ru1 N2 C6 -55(4)
O2 Ru1 N2 C6 -163.2(19)
N3 Ru1 N2 C6 -79(2)
C21 Ru1 N3 C38 -136(9)
N2 Ru1 N3 C38 120(2)
N1 Ru1 N3 C38 36(2)
O1 Ru1 N3 C38 -56(2)
O2 Ru1 N3 C38 -150(2)
C21 Ru1 N3 C36 39(10)
N2 Ru1 N3 C36 -65(2)
N1 Ru1 N3 C36 -149(2)
O1 Ru1 N3 C36 119.4(19)
O2 Ru1 N3 C36 25.5(19)
C60 Ru2 N5 C53 89(2)
N6 Ru2 N5 C53 -174(2)
O6 Ru2 N5 C53 -2(2)
O5 Ru2 N5 C53 -118(4)
N7 Ru2 N5 C53 -85(2)
C60 Ru2 N5 C40 -107(2)
N6 Ru2 N5 C40 -10(2)
O6 Ru2 N5 C40 162(2)
O5 Ru2 N5 C40 46(5)
N7 Ru2 N5 C40 79(2)
C60 Ru2 N6 C46 -99(2)
N5 Ru2 N6 C46 169(2)
O6 Ru2 N6 C46 99(5)
O5 Ru2 N6 C46 -3(2)
N7 Ru2 N6 C46 83(2)
C60 Ru2 N6 C45 92(2)
N5 Ru2 N6 C45 1(2)
O6 Ru2 N6 C45 -70(5)
O5 Ru2 N6 C45 -171(2)
N7 Ru2 N6 C45 -85(2)
C60 Ru2 N7 C75 -8(8)
N5 Ru2 N7 C75 67(2)
N6 Ru2 N7 C75 149(2)
O6 Ru2 N7 C75 -29(2)
O5 Ru2 N7 C75 -119(2)
C60 Ru2 N7 C76 167(6)
N5 Ru2 N7 C76 -118(2)
N6 Ru2 N7 C76 -36(2)
O6 Ru2 N7 C76 146(2)
O5 Ru2 N7 C76 56(2)
C7 N1 C1 C6 162(3)
Ru1 N1 C1 C6 -10(4)
C7 N1 C1 C2 -2(5)
Ru1 N1 C1 C2 -173(2)
C6 C1 C2 C3 20(5)
N1 C1 C2 C3 -177(3)
C1 C2 C3 C4 -23(4)
C2 C3 C4 C5 29(5)
C3 C4 C5 C6 -28(4)
N1 C1 C6 C5 174(3)
C2 C1 C6 C5 -23(6)
N1 C1 C6 N2 17(5)
C2 C1 C6 N2 180(3)
C4 C5 C6 C1 25(5)
C4 C5 C6 N2 -179(3)
C14 N2 C6 C1 167(3)
Ru1 N2 C6 C1 -16(4)
C14 N2 C6 C5 8(4)
Ru1 N2 C6 C5 -175(2)
C1 N1 C7 C8 -175(3)
Ru1 N1 C7 C8 -5(4)
N1 C7 C8 C13 5(5)
N1 C7 C8 C9 -169(3)
C13 C8 C9 C10 6(4)
C7 C8 C9 C10 -179(3)
C8 C9 C10 C11 -6(4)
C8 C9 C10 Br2 174(2)
C9 C10 C11 C12 1(5)
Br2 C10 C11 C12 -179(2)
C10 C11 C12 C13 3(4)
C10 C11 C12 Br1 -177(2)
Ru1 O1 C13 C12 169.9(17)
Ru1 O1 C13 C8 -11(3)
C11 C12 C13 O1 177(2)
Br1 C12 C13 O1 -3(3)
C11 C12 C13 C8 -2(4)
Br1 C12 C13 C8 177.9(18)
C7 C8 C13 O1 4(4)
C9 C8 C13 O1 178(2)
C7 C8 C13 C12 -177(2)
C9 C8 C13 C12 -2(3)
C6 N2 C14 C15 177(2)
Ru1 N2 C14 C15 1(4)
N2 C14 C15 C16 169(2)
N2 C14 C15 C20 -8(4)
C20 C15 C16 C17 -6(4)
C14 C15 C16 C17 177(2)
C15 C16 C17 C18 5(4)
C15 C16 C17 Br4 179(2)
C16 C17 C18 C19 -6(5)
Br4 C17 C18 C19 180(2)
C17 C18 C19 C20 8(4)
C17 C18 C19 Br3 -175(2)
Ru1 O2 C20 C15 29(3)
Ru1 O2 C20 C19 -164.7(18)
C16 C15 C20 O2 174(2)
C14 C15 C20 O2 -9(4)
C16 C15 C20 C19 7(4)
C14 C15 C20 C19 -176(2)
C18 C19 C20 O2 -176(2)
Br3 C19 C20 O2 7(3)
C18 C19 C20 C15 -8(4)
Br3 C19 C20 C15 175.1(19)
N2 Ru1 C21 C29 -41.4(16)
N1 Ru1 C21 C29 43.1(16)
O1 Ru1 C21 C29 135.0(15)
O2 Ru1 C21 C29 -131.6(15)
N3 Ru1 C21 C29 -146(9)
N2 Ru1 C21 C22 134.4(16)
N1 Ru1 C21 C22 -141.1(16)
O1 Ru1 C21 C22 -49.2(16)
O2 Ru1 C21 C22 44.2(16)
N3 Ru1 C21 C22 30(10)
C29 C21 C22 C27 0(3)
Ru1 C21 C22 C27 -175.6(17)
C29 C21 C22 C23 -176(2)
Ru1 C21 C22 C23 8(3)
C27 C22 C23 C24 -1(3)
C21 C22 C23 C24 176(2)
C22 C23 C24 C25 0(4)
C28 O3 C25 C26 -178(3)
C28 O3 C25 C24 11(6)
C23 C24 C25 O3 174(3)
C23 C24 C25 C26 2(5)
O3 C25 C26 C27 -175(3)
C24 C25 C26 C27 -3(5)
C23 C22 C27 C26 1(3)
C21 C22 C27 C26 -176(2)
C25 C26 C27 C22 2(5)
C22 C21 C29 C34 93(3)
Ru1 C21 C29 C34 -91(2)
C22 C21 C29 C30 -88(3)
Ru1 C21 C29 C30 88(2)
C34 C29 C30 C31 4(4)
C21 C29 C30 C31 -175(3)
C29 C30 C31 C32 0(5)
C30 C31 C32 C33 -3(5)
C30 C31 C32 O4 176(3)
C35 O4 C32 C31 -27(4)
C35 O4 C32 C33 153(2)
C31 C32 C33 C34 1(5)
O4 C32 C33 C34 -178(2)
C32 C33 C34 C29 4(4)
C30 C29 C34 C33 -6(4)
C21 C29 C34 C33 173(2)
C37 N4 C36 N3 -2(3)
C39 N4 C36 N3 179(2)
C38 N3 C36 N4 3(3)
Ru1 N3 C36 N4 -173.6(16)
C36 N4 C37 C38 0(3)
C39 N4 C37 C38 179(3)
C36 N3 C38 C37 -2(3)
Ru1 N3 C38 C37 174.0(17)
N4 C37 C38 N3 1(4)
C53 N5 C40 C45 -175(3)
Ru2 N5 C40 C45 20(4)
C53 N5 C40 C41 -24(4)
Ru2 N5 C40 C41 171(2)
C45 C40 C41 C42 -23(5)
N5 C40 C41 C42 -173(3)
C40 C41 C42 C43 24(5)
C41 C42 C43 C44 -32(6)
C42 C43 C44 C45 29(5)
N5 C40 C45 N6 -20(5)
C41 C40 C45 N6 -169(3)
N5 C40 C45 C44 178(3)
C41 C40 C45 C44 28(6)
C46 N6 C45 C40 -159(3)
Ru2 N6 C45 C40 10(4)
C46 N6 C45 C44 6(4)
Ru2 N6 C45 C44 175(2)
C43 C44 C45 C40 -27(5)
C43 C44 C45 N6 171(3)
C45 N6 C46 C47 179(3)
Ru2 N6 C46 C47 12(4)
N6 C46 C47 C48 171(3)
N6 C46 C47 C52 -11(4)
C46 C47 C48 C49 179(2)
C52 C47 C48 C49 0(4)
C47 C48 C49 C50 0(4)
C47 C48 C49 Br6 179(2)
C48 C49 C50 C51 0(4)
Br6 C49 C50 C51 -179(2)
C49 C50 C51 C52 -1(4)
C49 C50 C51 Br5 178(2)
Ru2 O5 C52 C51 -171.9(17)
Ru2 O5 C52 C47 11(4)
C50 C51 C52 O5 -177(2)
Br5 C51 C52 O5 5(3)
C50 C51 C52 C47 1(4)
Br5 C51 C52 C47 -177.2(18)
C48 C47 C52 O5 177(2)
C46 C47 C52 O5 -1(4)
C48 C47 C52 C51 -1(4)
C46 C47 C52 C51 -179(2)
C40 N5 C53 C54 -172(3)
Ru2 N5 C53 C54 -10(4)
N5 C53 C54 C55 -168(3)
N5 C53 C54 C59 10(5)
C53 C54 C55 C56 -177(3)
C59 C54 C55 C56 4(5)
C54 C55 C56 C57 -6(5)
C54 C55 C56 Br8 176(2)
C55 C56 C57 C58 4(4)
Br8 C56 C57 C58 -178(2)
C56 C57 C58 C59 -2(4)
C56 C57 C58 Br7 178(2)
Ru2 O6 C59 C58 167.2(18)
Ru2 O6 C59 C54 -20(3)
C57 C58 C59 O6 174(3)
Br7 C58 C59 O6 -6(3)
C57 C58 C59 C54 1(4)
Br7 C58 C59 C54 -179.3(19)
C53 C54 C59 O6 7(4)
C55 C54 C59 O6 -175(2)
C53 C54 C59 C58 180(3)
C55 C54 C59 C58 -2(3)
N5 Ru2 C60 C68 44.1(17)
N6 Ru2 C60 C68 -38.4(18)
O6 Ru2 C60 C68 139.2(17)
O5 Ru2 C60 C68 -131.3(17)
N7 Ru2 C60 C68 118(7)
N5 Ru2 C60 C61 -138.7(18)
N6 Ru2 C60 C61 138.8(18)
O6 Ru2 C60 C61 -43.6(18)
O5 Ru2 C60 C61 45.9(18)
N7 Ru2 C60 C61 -64(7)
C68 C60 C61 C66 164(2)
Ru2 C60 C61 C66 -13(3)
C68 C60 C61 C62 -16(3)
Ru2 C60 C61 C62 166.5(17)
C66 C61 C62 C63 -1(4)
C60 C61 C62 C63 179(2)
C61 C62 C63 C64 -2(4)
C62 C63 C64 C65 4(4)
C62 C63 C64 O7 180(2)
C67 O7 C64 C65 -15(4)
C67 O7 C64 C63 170(2)
C63 C64 C65 C66 -3(4)
O7 C64 C65 C66 -178(2)
C62 C61 C66 C65 2(3)
C60 C61 C66 C65 -178(2)
C64 C65 C66 C61 0(4)
C61 C60 C68 C69 -90(3)
Ru2 C60 C68 C69 87(3)
C61 C60 C68 C73 88(3)
Ru2 C60 C68 C73 -95(3)
C73 C68 C69 C70 7(4)
C60 C68 C69 C70 -175(2)
C68 C69 C70 C71 -1(4)
C74 O8 C71 C72 179(3)
C74 O8 C71 C70 -8(5)
C69 C70 C71 C72 -5(4)
C69 C70 C71 O8 -178(3)
O8 C71 C72 C73 177(3)
C70 C71 C72 C73 4(5)
C71 C72 C73 C68 2(5)
C69 C68 C73 C72 -7(4)
C60 C68 C73 C72 174(3)
C76 N7 C75 N8 -1(3)
Ru2 N7 C75 N8 175.0(16)
C77 N8 C75 N7 1(3)
C78 N8 C75 N7 -172(2)
C75 N7 C76 C77 1(3)
Ru2 N7 C76 C77 -175.2(18)
N7 C76 C77 N8 0(3)
C75 N8 C77 C76 -1(3)
C78 N8 C77 C76 174(2)
